data_1561152
loop_
_publ_author_name
'Shi, Jingwen'
'Lan, Wenlong'
'Ren, Yanjie'
'Liu, Qingyun'
'Liu, Hui'
'Dong, Yunhui'
'Zhang, Daopeng'

_publ_section_title
;
 A serials of sandwich-like trinuclear and one-dimensional chain
 cyanide-bridged iron(III)-copper(II) complexes: Syntheses, crystal
 structures and magnetic properties
;
_journal_name_full 'Journal of Solid State Chemistry'
_journal_page_first 59
_journal_page_last 66
_journal_paper_doi 10.1016/j.jssc.2018.01.017
_journal_volume 260
_journal_year 2018
_chemical_formula_moiety 'C32 H40 Cu Fe N10 O2, Cl O4, 2(C H4 O)'
_chemical_formula_sum 'C34 H48 Cl Cu Fe N10 O8'
_chemical_formula_weight 879.66
_space_group_IT_number 2
_space_group_name_Hall '-P 1'
_space_group_name_H-M_alt 'P -1'
_symmetry_cell_setting triclinic
_symmetry_space_group_name_H-M 'P -1'
_atom_sites_solution_hydrogens geom
_atom_sites_solution_primary direct
_atom_sites_solution_secondary difmap
_cell_angle_alpha 76.943(2)
_cell_angle_beta 73.007(2)
_cell_angle_gamma 80.296(2)
_cell_formula_units_Z 2
_cell_length_a 9.9402(15)
_cell_length_b 13.2356(19)
_cell_length_c 15.566(2)
_cell_measurement_reflns_used 1908
_cell_measurement_temperature 293(2)
_cell_measurement_theta_max 27.015
_cell_measurement_theta_min 2.871
_cell_volume 1896.3(5)
_computing_cell_refinement 'SAINT-Plus (Bruker, 2001)'
_computing_data_collection 'APEX2 (Bruker, 2004)'
_computing_data_reduction SAINT-Plus
_computing_molecular_graphics 'SHELXTL (Sheldrick, 2008)'
_computing_publication_material SHELXTL
_computing_structure_refinement 'SHELXL-97 (Sheldrick, 2008)'
_computing_structure_solution 'SHELXS-97 (Sheldrick, 2008)'
_diffrn_ambient_temperature 293(2)
_diffrn_measured_fraction_theta_full 0.989
_diffrn_measured_fraction_theta_max 0.989
_diffrn_measurement_device_type 'Bruker APEX II CCD area-detector'
_diffrn_measurement_method '\f and \w scans'
_diffrn_radiation_monochromator graphite
_diffrn_radiation_source 'fine-focus sealed tube'
_diffrn_radiation_type MoK\a
_diffrn_radiation_wavelength 0.71073
_diffrn_reflns_av_R_equivalents 0.0160
_diffrn_reflns_av_sigmaI/netI 0.0345
_diffrn_reflns_limit_h_max 10
_diffrn_reflns_limit_h_min -11
_diffrn_reflns_limit_k_max 15
_diffrn_reflns_limit_k_min -14
_diffrn_reflns_limit_l_max 18
_diffrn_reflns_limit_l_min -18
_diffrn_reflns_number 9459
_diffrn_reflns_theta_full 25.01
_diffrn_reflns_theta_max 25.01
_diffrn_reflns_theta_min 1.91
_exptl_absorpt_coefficient_mu 1.078
_exptl_absorpt_correction_T_max 0.9092
_exptl_absorpt_correction_T_min 0.8550
_exptl_absorpt_correction_type multi-scan
_exptl_absorpt_process_details sadabs
_exptl_crystal_colour red
_exptl_crystal_density_diffrn 1.541
_exptl_crystal_density_method 'not measured'
_exptl_crystal_description block
_exptl_crystal_F_000 916
_exptl_crystal_size_max 0.15
_exptl_crystal_size_mid 0.13
_exptl_crystal_size_min 0.09
_refine_diff_density_max 1.043
_refine_diff_density_min -0.614
_refine_diff_density_rms 0.087
_refine_ls_extinction_method none
_refine_ls_goodness_of_fit_ref 1.034
_refine_ls_hydrogen_treatment mixed
_refine_ls_matrix_type full
_refine_ls_number_parameters 501
_refine_ls_number_reflns 6609
_refine_ls_number_restraints 0
_refine_ls_restrained_S_all 1.034
_refine_ls_R_factor_all 0.0601
_refine_ls_R_factor_gt 0.0500
_refine_ls_shift/su_max 0.002
_refine_ls_shift/su_mean 0.000
_refine_ls_structure_factor_coef Fsqd
_refine_ls_weighting_details 'calc w=1/[\s^2^(Fo^2^)+(0.0898P)^2^+2.8914P] where P=(Fo^2^+2Fc^2^)/3'
_refine_ls_weighting_scheme calc
_refine_ls_wR_factor_gt 0.1452
_refine_ls_wR_factor_ref 0.1558
_reflns_number_gt 5501
_reflns_number_total 6609
_reflns_threshold_expression >2sigma(I)
_cod_data_source_file JSSC-2019-260-59.cif
_cod_data_source_block 5
_cod_original_sg_symbol_H-M P-1
_cod_database_code 1561152

loop_
_symmetry_equiv_pos_as_xyz
'x, y, z'
'-x, -y, -z'

loop_
_atom_site_label
_atom_site_type_symbol
_atom_site_fract_x
_atom_site_fract_y
_atom_site_fract_z
_atom_site_U_iso_or_equiv
_atom_site_adp_type
_atom_site_occupancy
_atom_site_symmetry_multiplicity
_atom_site_calc_flag
_atom_site_refinement_flags
_atom_site_disorder_assembly
_atom_site_disorder_group
Cu1 Cu 1.0000 0.5000 0.0000 0.0366(2) Uani 1 2 d S . .
Cu2 Cu 0.5000 0.0000 0.5000 0.03563(19) Uani 1 2 d S . .
Fe1 Fe 0.76159(5) 0.77720(4) 0.21810(3) 0.02485(16) Uani 1 1 d . . .
Cl1 Cl 0.37763(15) 0.17879(11) 0.10618(9) 0.0673(4) Uani 1 1 d . . .
O1 O 1.0862(3) 0.8302(2) 0.2960(2) 0.0495(8) Uani 1 1 d . . .
O2 O 0.5977(3) 0.5051(2) 0.2894(2) 0.0479(7) Uani 1 1 d . . .
O3 O 0.3660(8) 0.2656(5) 0.0398(4) 0.146(3) Uani 1 1 d . . .
O4 O 0.3495(10) 0.0982(6) 0.0657(6) 0.194(4) Uani 1 1 d . . .
O5 O 0.2746(8) 0.1799(6) 0.1890(4) 0.145(3) Uani 1 1 d . . .
O6 O 0.5097(8) 0.1413(8) 0.1108(6) 0.185(4) Uani 1 1 d . . .
O7 O 0.5439(9) 0.3551(6) 0.5161(5) 0.167(3) Uani 1 1 d . . .
O8 O 0.2355(11) 0.9761(8) 0.3242(6) 0.164(4) Uani 1 1 d . . .
N1 N 0.9387(4) 0.6739(3) 0.0531(2) 0.0425(8) Uani 1 1 d . . .
N2 N 0.5804(4) 0.8831(3) 0.3801(2) 0.0457(9) Uani 1 1 d . . .
N3 N 0.7292(3) 0.6388(2) 0.2785(2) 0.0275(6) Uani 1 1 d . . .
N4 N 0.9194(3) 0.7503(2) 0.2669(2) 0.0278(6) Uani 1 1 d . . .
N5 N 0.5831(3) 0.7725(2) 0.1863(2) 0.0307(7) Uani 1 1 d . . .
N6 N 0.8404(3) 0.9133(2) 0.1623(2) 0.0308(7) Uani 1 1 d . . .
N7 N 0.8777(4) 0.4312(3) 0.1211(2) 0.0473(9) Uani 1 1 d . . .
H7A H 0.8347 0.4831 0.1527 0.057 Uiso 1 1 calc R . .
N8 N 1.1606(4) 0.4574(3) 0.0587(3) 0.0456(9) Uani 1 1 d . . .
H8A H 1.2081 0.3984 0.0387 0.055 Uiso 1 1 calc R . .
N9 N 0.3230(4) 0.0491(3) 0.4578(2) 0.0417(8) Uani 1 1 d . . .
H9 H 0.3216 0.0064 0.4198 0.050 Uiso 1 1 calc R . .
N10 N 0.5866(4) 0.1175(3) 0.4035(2) 0.0411(8) Uani 1 1 d . . .
H10 H 0.5801 0.1712 0.4327 0.049 Uiso 1 1 calc R . .
C1 C 0.8722(4) 0.7193(3) 0.1089(2) 0.0294(8) Uani 1 1 d . . .
C2 C 0.6444(4) 0.8437(3) 0.3202(3) 0.0307(8) Uani 1 1 d . . .
C3 C 0.8365(4) 0.5850(3) 0.3192(2) 0.0285(7) Uani 1 1 d . . .
C4 C 0.9418(4) 0.6476(3) 0.3130(2) 0.0279(7) Uani 1 1 d . . .
C5 C 1.0595(4) 0.6029(3) 0.3451(3) 0.0344(8) Uani 1 1 d . . .
H5 H 1.1289 0.6442 0.3411 0.041 Uiso 1 1 calc R . .
C6 C 1.0744(4) 0.4967(3) 0.3831(3) 0.0372(9) Uani 1 1 d . . .
C7 C 0.9676(4) 0.4364(3) 0.3917(3) 0.0364(9) Uani 1 1 d . . .
C8 C 0.8501(4) 0.4809(3) 0.3599(3) 0.0325(8) Uani 1 1 d . . .
H8B H 0.7793 0.4399 0.3662 0.039 Uiso 1 1 calc R . .
C9 C 0.9781(5) 0.3205(3) 0.4328(4) 0.0538(12) Uani 1 1 d . . .
H9A H 0.8930 0.2930 0.4360 0.081 Uiso 1 1 calc R . .
H9B H 0.9902 0.3107 0.4933 0.081 Uiso 1 1 calc R . .
H9C H 1.0577 0.2847 0.3952 0.081 Uiso 1 1 calc R . .
C10 C 1.2084(5) 0.4496(4) 0.4118(3) 0.0523(11) Uani 1 1 d . . .
H10A H 1.2644 0.5041 0.4067 0.078 Uiso 1 1 calc R . .
H10B H 1.2617 0.4019 0.3727 0.078 Uiso 1 1 calc R . .
H10C H 1.1838 0.4130 0.4739 0.078 Uiso 1 1 calc R . .
C11 C 0.6248(4) 0.5968(3) 0.2656(2) 0.0301(8) Uani 1 1 d . . .
C12 C 0.5388(4) 0.6772(3) 0.2138(2) 0.0318(8) Uani 1 1 d . . .
C13 C 0.4182(4) 0.6550(4) 0.1978(3) 0.0418(9) Uani 1 1 d . . .
H13 H 0.3908 0.5880 0.2166 0.050 Uiso 1 1 calc R . .
C14 C 0.3395(5) 0.7342(4) 0.1533(3) 0.0479(11) Uani 1 1 d . . .
H14 H 0.2583 0.7213 0.1414 0.058 Uiso 1 1 calc R . .
C15 C 0.3825(5) 0.8320(4) 0.1270(3) 0.0484(11) Uani 1 1 d . . .
H15 H 0.3301 0.8864 0.0975 0.058 Uiso 1 1 calc R . .
C16 C 0.5038(4) 0.8493(3) 0.1445(3) 0.0396(9) Uani 1 1 d . . .
H16 H 0.5318 0.9162 0.1268 0.047 Uiso 1 1 calc R . .
C17 C 0.9942(4) 0.8298(3) 0.2584(3) 0.0328(8) Uani 1 1 d . . .
C18 C 0.9515(4) 0.9218(3) 0.1927(3) 0.0331(8) Uani 1 1 d . . .
C19 C 1.0236(5) 1.0085(3) 0.1625(3) 0.0433(10) Uani 1 1 d . . .
H19 H 1.0995 1.0125 0.1847 0.052 Uiso 1 1 calc R . .
C20 C 0.9826(5) 1.0892(3) 0.0990(3) 0.0497(11) Uani 1 1 d . . .
H20 H 1.0307 1.1482 0.0774 0.060 Uiso 1 1 calc R . .
C21 C 0.8699(5) 1.0811(3) 0.0682(3) 0.0512(11) Uani 1 1 d . . .
H21 H 0.8404 1.1347 0.0253 0.061 Uiso 1 1 calc R . .
C22 C 0.8009(5) 0.9932(3) 0.1012(3) 0.0428(10) Uani 1 1 d . . .
H22 H 0.7237 0.9888 0.0805 0.051 Uiso 1 1 calc R . .
C23 C 0.6677(5) 0.4398(5) 0.0638(5) 0.0756(18) Uani 1 1 d . . .
H23A H 0.6320 0.5035 0.0879 0.091 Uiso 1 1 calc R . .
H23B H 0.5874 0.4023 0.0727 0.091 Uiso 1 1 calc R . .
C24 C 0.7641(6) 0.3744(4) 0.1179(4) 0.0678(15) Uani 1 1 d . . .
H24A H 0.7089 0.3506 0.1798 0.081 Uiso 1 1 calc R . .
H24B H 0.8065 0.3133 0.0911 0.081 Uiso 1 1 calc R . .
C25 C 0.9764(6) 0.3664(4) 0.1709(3) 0.0601(14) Uani 1 1 d . . .
H25A H 1.0107 0.3022 0.1475 0.072 Uiso 1 1 calc R . .
H25B H 0.9285 0.3487 0.2354 0.072 Uiso 1 1 calc R . .
C26 C 1.0969(6) 0.4260(4) 0.1584(3) 0.0623(14) Uani 1 1 d . . .
H26A H 1.0639 0.4874 0.1863 0.075 Uiso 1 1 calc R . .
H26B H 1.1667 0.3830 0.1873 0.075 Uiso 1 1 calc R . .
C27 C 1.2658(5) 0.5315(4) 0.0367(4) 0.0685(16) Uani 1 1 d . . .
H27A H 1.3392 0.5011 0.0674 0.082 Uiso 1 1 calc R . .
H27B H 1.2203 0.5943 0.0601 0.082 Uiso 1 1 calc R . .
C28 C 0.1866(5) 0.0465(4) 0.5274(4) 0.0559(12) Uani 1 1 d . . .
H28A H 0.1108 0.0694 0.4975 0.067 Uiso 1 1 calc R . .
H28B H 0.1809 0.0949 0.5671 0.067 Uiso 1 1 calc R . .
C29 C 0.3436(6) 0.1541(4) 0.4000(3) 0.0557(12) Uani 1 1 d . . .
H29A H 0.3241 0.2062 0.4383 0.067 Uiso 1 1 calc R . .
H29B H 0.2795 0.1718 0.3611 0.067 Uiso 1 1 calc R . .
C30 C 0.4938(6) 0.1518(4) 0.3428(3) 0.0566(12) Uani 1 1 d . . .
H30A H 0.5109 0.1041 0.3008 0.068 Uiso 1 1 calc R . .
H30B H 0.5123 0.2207 0.3074 0.068 Uiso 1 1 calc R . .
C31 C 0.7381(5) 0.0989(4) 0.3532(3) 0.0567(13) Uani 1 1 d . . .
H31A H 0.7680 0.1634 0.3132 0.068 Uiso 1 1 calc R . .
H31B H 0.7478 0.0479 0.3152 0.068 Uiso 1 1 calc R . .
C32 C 0.8334(5) 0.0604(5) 0.4159(4) 0.0646(14) Uani 1 1 d . . .
H32A H 0.9309 0.0604 0.3793 0.077 Uiso 1 1 calc R . .
H32B H 0.8180 0.1094 0.4567 0.077 Uiso 1 1 calc R . .
C33 C 0.5698(5) 0.3305(3) 0.4312(3) 0.0438(10) Uani 1 1 d . . .
C34 C 0.2727(19) 0.8833(17) 0.3711(15) 0.231(9) Uani 1 1 d . . .

loop_
_atom_site_aniso_label
_atom_site_aniso_U_11
_atom_site_aniso_U_22
_atom_site_aniso_U_33
_atom_site_aniso_U_23
_atom_site_aniso_U_13
_atom_site_aniso_U_12
Cu1 0.0363(4) 0.0374(4) 0.0367(4) -0.0085(3) -0.0100(3) -0.0031(3)
Cu2 0.0338(4) 0.0332(4) 0.0376(4) -0.0005(3) -0.0104(3) -0.0042(3)
Fe1 0.0262(3) 0.0211(3) 0.0259(3) -0.0069(2) -0.0043(2) -0.00044(19)
Cl1 0.0658(8) 0.0638(8) 0.0615(8) -0.0033(6) -0.0200(6) 0.0166(6)
O1 0.0453(17) 0.0415(17) 0.071(2) -0.0090(15) -0.0271(16) -0.0128(13)
O2 0.0538(18) 0.0306(15) 0.066(2) -0.0029(14) -0.0255(16) -0.0137(13)
O3 0.179(6) 0.099(4) 0.099(4) -0.005(3) -0.009(4) 0.084(4)
O4 0.253(10) 0.124(6) 0.183(7) -0.061(5) 0.039(7) -0.093(6)
O5 0.161(6) 0.158(6) 0.080(4) -0.021(4) -0.012(4) 0.046(5)
O6 0.127(5) 0.252(10) 0.160(6) -0.036(6) -0.076(5) 0.083(6)
O7 0.208(8) 0.121(5) 0.152(6) -0.020(5) 0.011(6) -0.075(5)
O8 0.211(10) 0.202(9) 0.130(6) -0.037(6) -0.074(6) -0.100(8)
N1 0.047(2) 0.0380(19) 0.0390(19) -0.0157(16) -0.0037(16) 0.0013(16)
N2 0.049(2) 0.044(2) 0.042(2) -0.0216(17) -0.0024(17) -0.0007(16)
N3 0.0283(15) 0.0252(15) 0.0271(15) -0.0055(12) -0.0037(12) -0.0031(12)
N4 0.0272(15) 0.0252(15) 0.0312(16) -0.0069(12) -0.0066(12) -0.0033(12)
N5 0.0291(15) 0.0321(17) 0.0295(16) -0.0115(13) -0.0044(13) 0.0021(13)
N6 0.0360(17) 0.0203(15) 0.0334(16) -0.0077(12) -0.0049(13) -0.0003(12)
N7 0.055(2) 0.0340(19) 0.046(2) -0.0169(16) 0.0029(17) -0.0010(16)
N8 0.046(2) 0.042(2) 0.056(2) -0.0285(18) -0.0208(17) 0.0137(16)
N9 0.0425(19) 0.0412(19) 0.047(2) -0.0185(16) -0.0171(16) 0.0026(15)
N10 0.056(2) 0.0294(17) 0.0342(18) -0.0075(14) -0.0036(16) -0.0067(15)
C1 0.0318(18) 0.0235(17) 0.0314(19) -0.0039(15) -0.0068(15) -0.0036(14)
C2 0.0301(18) 0.0254(18) 0.037(2) -0.0088(16) -0.0065(16) -0.0042(15)
C3 0.0293(18) 0.0279(18) 0.0258(17) -0.0058(14) -0.0040(14) -0.0011(14)
C4 0.0309(18) 0.0244(17) 0.0272(18) -0.0052(14) -0.0064(14) -0.0017(14)
C5 0.0322(19) 0.035(2) 0.037(2) -0.0082(16) -0.0094(16) -0.0021(16)
C6 0.039(2) 0.039(2) 0.031(2) -0.0042(17) -0.0113(17) 0.0034(17)
C7 0.044(2) 0.0265(19) 0.032(2) -0.0005(15) -0.0060(17) 0.0014(16)
C8 0.0355(19) 0.0275(19) 0.0326(19) -0.0051(15) -0.0055(16) -0.0058(15)
C9 0.063(3) 0.031(2) 0.066(3) 0.003(2) -0.026(2) -0.001(2)
C10 0.048(3) 0.050(3) 0.055(3) -0.003(2) -0.021(2) 0.008(2)
C11 0.0309(18) 0.0289(19) 0.0297(18) -0.0070(15) -0.0045(15) -0.0055(15)
C12 0.0306(19) 0.034(2) 0.0308(19) -0.0128(16) -0.0049(15) -0.0013(15)
C13 0.035(2) 0.048(2) 0.047(2) -0.017(2) -0.0110(18) -0.0054(18)
C14 0.036(2) 0.062(3) 0.053(3) -0.021(2) -0.020(2) 0.001(2)
C15 0.040(2) 0.056(3) 0.052(3) -0.014(2) -0.022(2) 0.011(2)
C16 0.038(2) 0.039(2) 0.039(2) -0.0058(18) -0.0116(18) 0.0028(17)
C17 0.0293(19) 0.0286(19) 0.039(2) -0.0104(16) -0.0034(16) -0.0036(15)
C18 0.0323(19) 0.0259(18) 0.037(2) -0.0114(16) 0.0012(16) -0.0028(15)
C19 0.043(2) 0.033(2) 0.051(3) -0.0125(19) -0.0012(19) -0.0100(17)
C20 0.062(3) 0.024(2) 0.054(3) -0.0040(19) -0.001(2) -0.0100(19)
C21 0.068(3) 0.027(2) 0.051(3) -0.0003(19) -0.012(2) -0.004(2)
C22 0.048(2) 0.031(2) 0.046(2) -0.0024(18) -0.0122(19) -0.0009(18)
C23 0.035(3) 0.079(4) 0.115(5) -0.047(4) -0.002(3) -0.006(3)
C24 0.061(3) 0.052(3) 0.081(4) -0.021(3) 0.012(3) -0.021(3)
C25 0.098(4) 0.038(2) 0.039(2) -0.010(2) -0.016(3) 0.005(3)
C26 0.089(4) 0.053(3) 0.053(3) -0.024(2) -0.036(3) 0.021(3)
C27 0.047(3) 0.069(3) 0.111(5) -0.051(3) -0.035(3) 0.008(2)
C28 0.037(2) 0.064(3) 0.071(3) -0.029(3) -0.014(2) 0.004(2)
C29 0.069(3) 0.044(3) 0.056(3) -0.009(2) -0.030(3) 0.013(2)
C30 0.079(3) 0.043(3) 0.042(3) 0.000(2) -0.016(2) -0.002(2)
C31 0.060(3) 0.049(3) 0.049(3) -0.010(2) 0.011(2) -0.020(2)
C32 0.041(3) 0.076(4) 0.078(4) -0.032(3) 0.002(2) -0.018(2)
C33 0.067(3) 0.0190(18) 0.042(2) -0.0085(17) -0.001(2) -0.0159(18)
C34 0.163(13) 0.31(3) 0.28(2) -0.17(2) -0.072(15) -0.006(16)

loop_
_atom_type_symbol
_atom_type_description
_atom_type_scat_dispersion_real
_atom_type_scat_dispersion_imag
_atom_type_scat_source
C C 0.0033 0.0016 'International Tables Vol C Tables 4.2.6.8 and 6.1.1.4'
H H 0.0000 0.0000 'International Tables Vol C Tables 4.2.6.8 and 6.1.1.4'
N N 0.0061 0.0033 'International Tables Vol C Tables 4.2.6.8 and 6.1.1.4'
O O 0.0106 0.0060 'International Tables Vol C Tables 4.2.6.8 and 6.1.1.4'
Cl Cl 0.1484 0.1585 'International Tables Vol C Tables 4.2.6.8 and 6.1.1.4'
Fe Fe 0.3463 0.8444 'International Tables Vol C Tables 4.2.6.8 and 6.1.1.4'
Cu Cu 0.3201 1.2651 'International Tables Vol C Tables 4.2.6.8 and 6.1.1.4'

loop_
_geom_angle_atom_site_label_1
_geom_angle_atom_site_label_2
_geom_angle_atom_site_label_3
_geom_angle
_geom_angle_site_symmetry_1
_geom_angle_site_symmetry_3
N8 Cu1 N8 180.0 . 2_765
N8 Cu1 N7 94.12(16) . 2_765
N8 Cu1 N7 85.88(16) 2_765 2_765
N8 Cu1 N7 85.88(16) . .
N8 Cu1 N7 94.12(16) 2_765 .
N7 Cu1 N7 180.00(19) 2_765 .
N8 Cu1 N1 92.76(13) . .
N8 Cu1 N1 87.24(13) 2_765 .
N7 Cu1 N1 90.08(12) 2_765 .
N7 Cu1 N1 89.92(12) . .
N9 Cu2 N9 180.00(19) 2_656 .
N9 Cu2 N10 93.85(15) 2_656 .
N9 Cu2 N10 86.15(15) . .
N9 Cu2 N10 86.15(15) 2_656 2_656
N9 Cu2 N10 93.85(15) . 2_656
N10 Cu2 N10 180.00(14) . 2_656
N4 Fe1 N3 84.10(12) . .
N4 Fe1 C2 92.10(14) . .
N3 Fe1 C2 95.70(14) . .
N4 Fe1 C1 91.44(14) . .
N3 Fe1 C1 87.63(13) . .
C2 Fe1 C1 175.37(15) . .
N4 Fe1 N5 165.99(13) . .
N3 Fe1 N5 82.06(13) . .
C2 Fe1 N5 87.11(13) . .
C1 Fe1 N5 90.17(13) . .
N4 Fe1 N6 82.20(13) . .
N3 Fe1 N6 166.08(13) . .
C2 Fe1 N6 87.28(13) . .
C1 Fe1 N6 90.24(13) . .
N5 Fe1 N6 111.72(13) . .
O6 Cl1 O3 115.6(5) . .
O6 Cl1 O5 116.8(5) . .
O3 Cl1 O5 114.6(4) . .
O6 Cl1 O4 98.6(6) . .
O3 Cl1 O4 101.1(5) . .
O5 Cl1 O4 106.8(5) . .
C1 N1 Cu1 146.7(3) . .
C11 N3 C3 126.3(3) . .
C11 N3 Fe1 118.5(2) . .
C3 N3 Fe1 114.0(2) . .
C17 N4 C4 126.8(3) . .
C17 N4 Fe1 118.7(2) . .
C4 N4 Fe1 114.5(2) . .
C12 N5 C16 118.1(3) . .
C12 N5 Fe1 112.1(2) . .
C16 N5 Fe1 129.7(3) . .
C22 N6 C18 117.8(3) . .
C22 N6 Fe1 130.3(3) . .
C18 N6 Fe1 111.9(2) . .
C25 N7 C24 113.2(4) . .
C25 N7 Cu1 105.8(3) . .
C24 N7 Cu1 117.3(3) . .
C25 N7 H7A 106.6 . .
C24 N7 H7A 106.6 . .
Cu1 N7 H7A 106.6 . .
C27 N8 C26 113.3(4) . .
C27 N8 Cu1 116.9(3) . .
C26 N8 Cu1 106.8(3) . .
C27 N8 H8A 106.4 . .
C26 N8 H8A 106.4 . .
Cu1 N8 H8A 106.4 . .
C28 N9 C29 113.0(4) . .
C28 N9 Cu2 117.9(3) . .
C29 N9 Cu2 106.1(3) . .
C28 N9 H9 106.4 . .
C29 N9 H9 106.4 . .
Cu2 N9 H9 106.4 . .
C30 N10 C31 112.7(4) . .
C30 N10 Cu2 106.5(3) . .
C31 N10 Cu2 117.8(3) . .
C30 N10 H10 106.3 . .
C31 N10 H10 106.3 . .
Cu2 N10 H10 106.3 . .
N1 C1 Fe1 171.2(3) . .
N2 C2 Fe1 177.7(3) . .
C8 C3 N3 127.5(3) . .
C8 C3 C4 119.1(3) . .
N3 C3 C4 113.4(3) . .
C5 C4 N4 126.5(3) . .
C5 C4 C3 119.6(3) . .
N4 C4 C3 113.7(3) . .
C4 C5 C6 120.7(4) . .
C4 C5 H5 119.6 . .
C6 C5 H5 119.6 . .
C7 C6 C5 119.2(4) . .
C7 C6 C10 121.7(4) . .
C5 C6 C10 119.1(4) . .
C8 C7 C6 120.1(3) . .
C8 C7 C9 118.4(4) . .
C6 C7 C9 121.4(4) . .
C3 C8 C7 121.2(3) . .
C3 C8 H8B 119.4 . .
C7 C8 H8B 119.4 . .
C7 C9 H9A 109.5 . .
C7 C9 H9B 109.5 . .
H9A C9 H9B 109.5 . .
C7 C9 H9C 109.5 . .
H9A C9 H9C 109.5 . .
H9B C9 H9C 109.5 . .
C6 C10 H10A 109.5 . .
C6 C10 H10B 109.5 . .
H10A C10 H10B 109.5 . .
C6 C10 H10C 109.5 . .
H10A C10 H10C 109.5 . .
H10B C10 H10C 109.5 . .
O2 C11 N3 128.4(4) . .
O2 C11 C12 121.1(3) . .
N3 C11 C12 110.5(3) . .
N5 C12 C13 122.4(4) . .
N5 C12 C11 116.0(3) . .
C13 C12 C11 121.5(4) . .
C14 C13 C12 118.7(4) . .
C14 C13 H13 120.7 . .
C12 C13 H13 120.7 . .
C15 C14 C13 119.2(4) . .
C15 C14 H14 120.4 . .
C13 C14 H14 120.4 . .
C14 C15 C16 119.5(4) . .
C14 C15 H15 120.2 . .
C16 C15 H15 120.2 . .
N5 C16 C15 122.1(4) . .
N5 C16 H16 119.0 . .
C15 C16 H16 119.0 . .
O1 C17 N4 127.4(4) . .
O1 C17 C18 122.4(3) . .
N4 C17 C18 110.1(3) . .
N6 C18 C19 122.0(4) . .
N6 C18 C17 115.9(3) . .
C19 C18 C17 122.1(4) . .
C18 C19 C20 119.4(4) . .
C18 C19 H19 120.3 . .
C20 C19 H19 120.3 . .
C21 C20 C19 118.9(4) . .
C21 C20 H20 120.6 . .
C19 C20 H20 120.6 . .
C20 C21 C22 119.3(4) . .
C20 C21 H21 120.3 . .
C22 C21 H21 120.3 . .
N6 C22 C21 122.6(4) . .
N6 C22 H22 118.7 . .
C21 C22 H22 118.7 . .
C24 C23 C27 115.0(4) . 2_765
C24 C23 H23A 108.5 . .
C27 C23 H23A 108.5 2_765 .
C24 C23 H23B 108.5 . .
C27 C23 H23B 108.5 2_765 .
H23A C23 H23B 107.5 . .
N7 C24 C23 112.8(4) . .
N7 C24 H24A 109.0 . .
C23 C24 H24A 109.0 . .
N7 C24 H24B 109.0 . .
C23 C24 H24B 109.0 . .
H24A C24 H24B 107.8 . .
N7 C25 C26 108.6(4) . .
N7 C25 H25A 110.0 . .
C26 C25 H25A 110.0 . .
N7 C25 H25B 110.0 . .
C26 C25 H25B 110.0 . .
H25A C25 H25B 108.3 . .
N8 C26 C25 108.0(4) . .
N8 C26 H26A 110.1 . .
C25 C26 H26A 110.1 . .
N8 C26 H26B 110.1 . .
C25 C26 H26B 110.1 . .
H26A C26 H26B 108.4 . .
N8 C27 C23 112.9(4) . 2_765
N8 C27 H27A 109.0 . .
C23 C27 H27A 109.0 2_765 .
N8 C27 H27B 109.0 . .
C23 C27 H27B 109.0 2_765 .
H27A C27 H27B 107.8 . .
N9 C28 C32 112.3(4) . 2_656
N9 C28 H28A 109.2 . .
C32 C28 H28A 109.2 2_656 .
N9 C28 H28B 109.2 . .
C32 C28 H28B 109.2 2_656 .
H28A C28 H28B 107.9 . .
N9 C29 C30 108.2(4) . .
N9 C29 H29A 110.1 . .
C30 C29 H29A 110.1 . .
N9 C29 H29B 110.1 . .
C30 C29 H29B 110.1 . .
H29A C29 H29B 108.4 . .
N10 C30 C29 108.4(4) . .
N10 C30 H30A 110.0 . .
C29 C30 H30A 110.0 . .
N10 C30 H30B 110.0 . .
C29 C30 H30B 110.0 . .
H30A C30 H30B 108.4 . .
N10 C31 C32 112.8(4) . .
N10 C31 H31A 109.0 . .
C32 C31 H31A 109.0 . .
N10 C31 H31B 109.0 . .
C32 C31 H31B 109.0 . .
H31A C31 H31B 107.8 . .
C28 C32 C31 115.1(4) 2_656 .
C28 C32 H32A 108.5 2_656 .
C31 C32 H32A 108.5 . .
C28 C32 H32B 108.5 2_656 .
C31 C32 H32B 108.5 . .
H32A C32 H32B 107.5 . .

loop_
_geom_bond_atom_site_label_1
_geom_bond_atom_site_label_2
_geom_bond_distance
_geom_bond_site_symmetry_2
Cu1 N8 2.005(3) .
Cu1 N8 2.005(3) 2_765
Cu1 N7 2.030(4) 2_765
Cu1 N7 2.030(4) .
Cu1 N1 2.539(3) .
Cu2 N9 2.011(3) 2_656
Cu2 N9 2.011(3) .
Cu2 N10 2.014(3) .
Cu2 N10 2.014(3) 2_656
Fe1 N4 1.885(3) .
Fe1 N3 1.894(3) .
Fe1 C2 1.965(4) .
Fe1 C1 1.974(4) .
Fe1 N5 1.990(3) .
Fe1 N6 1.996(3) .
Cl1 O6 1.339(6) .
Cl1 O3 1.375(5) .
Cl1 O5 1.394(6) .
Cl1 O4 1.455(7) .
O1 C17 1.223(5) .
O2 C11 1.237(5) .
O7 C33 1.374(8) .
O8 C34 1.33(2) .
N1 C1 1.148(5) .
N2 C2 1.143(5) .
N3 C11 1.339(5) .
N3 C3 1.408(5) .
N4 C17 1.349(5) .
N4 C4 1.401(5) .
N5 C12 1.342(5) .
N5 C16 1.345(5) .
N6 C22 1.342(5) .
N6 C18 1.352(5) .
N7 C25 1.469(6) .
N7 C24 1.476(6) .
N7 H7A 0.9100 .
N8 C27 1.469(7) .
N8 C26 1.485(6) .
N8 H8A 0.9100 .
N9 C28 1.467(6) .
N9 C29 1.485(6) .
N9 H9 0.9100 .
N10 C30 1.457(6) .
N10 C31 1.489(6) .
N10 H10 0.9100 .
C3 C8 1.383(5) .
C3 C4 1.410(5) .
C4 C5 1.394(5) .
C5 C6 1.397(6) .
C5 H5 0.9300 .
C6 C7 1.392(6) .
C6 C10 1.517(6) .
C7 C8 1.389(5) .
C7 C9 1.522(5) .
C8 H8B 0.9300 .
C9 H9A 0.9600 .
C9 H9B 0.9600 .
C9 H9C 0.9600 .
C10 H10A 0.9600 .
C10 H10B 0.9600 .
C10 H10C 0.9600 .
C11 C12 1.491(5) .
C12 C13 1.382(5) .
C13 C14 1.379(6) .
C13 H13 0.9300 .
C14 C15 1.367(7) .
C14 H14 0.9300 .
C15 C16 1.376(6) .
C15 H15 0.9300 .
C16 H16 0.9300 .
C17 C18 1.493(5) .
C18 C19 1.374(5) .
C19 C20 1.377(6) .
C19 H19 0.9300 .
C20 C21 1.369(7) .
C20 H20 0.9300 .
C21 C22 1.372(6) .
C21 H21 0.9300 .
C22 H22 0.9300 .
C23 C24 1.497(9) .
C23 C27 1.497(9) 2_765
C23 H23A 0.9700 .
C23 H23B 0.9700 .
C24 H24A 0.9700 .
C24 H24B 0.9700 .
C25 C26 1.486(8) .
C25 H25A 0.9700 .
C25 H25B 0.9700 .
C26 H26A 0.9700 .
C26 H26B 0.9700 .
C27 C23 1.497(9) 2_765
C27 H27A 0.9700 .
C27 H27B 0.9700 .
C28 C32 1.500(8) 2_656
C28 H28A 0.9700 .
C28 H28B 0.9700 .
C29 C30 1.498(7) .
C29 H29A 0.9700 .
C29 H29B 0.9700 .
C30 H30A 0.9700 .
C30 H30B 0.9700 .
C31 C32 1.505(8) .
C31 H31A 0.9700 .
C31 H31B 0.9700 .
C32 C28 1.500(8) 2_656
C32 H32A 0.9700 .
C32 H32B 0.9700 .
